data_7703046
loop_
_publ_author_name
'Chupina, Anastasia V.'
'Shayapov, Vladimir'
'Novikov, Alexander S.'
'Volchek, Victoria V.'
'Benassi, Enrico'
'Abramov, Pavel A.'
'Sokolov, Maxim N.'

_publ_section_title
;
 [{AgL}<sub>2</sub>Mo<sub>8</sub>O<sub>26</sub>]<sup>n-</sup> complexes: a
 combined experimental and theoretical study.
;
_journal_issue 5
_journal_name_full 'Dalton transactions (Cambridge, England : 2003)'
_journal_page_first 1522
_journal_page_last 1530
_journal_paper_doi 10.1039/c9dt04043a
_journal_volume 49
_journal_year 2020
_chemical_formula_sum 'C48 H94 Ag2 Cl2 Mo8 N6 O28'
_chemical_formula_weight 2257.45
_space_group_crystal_system monoclinic
_space_group_IT_number 14
_space_group_name_Hall '-P 2ybc'
_space_group_name_H-M_alt 'P 1 21/c 1'
_atom_sites_solution_hydrogens geom
_atom_sites_solution_primary direct
_atom_sites_solution_secondary difmap
_audit_creation_method SHELXL-2017/1
_audit_update_record
;
2019-10-15 deposited with the CCDC.	2019-12-26 downloaded from the CCDC.
;
_cell_angle_alpha 90
_cell_angle_beta 117.004(7)
_cell_angle_gamma 90
_cell_formula_units_Z 2
_cell_length_a 13.8548(7)
_cell_length_b 19.3512(6)
_cell_length_c 15.1241(8)
_cell_measurement_reflns_used 6358
_cell_measurement_temperature 130(2)
_cell_measurement_theta_max 29.0970
_cell_measurement_theta_min 4.0220
_cell_volume 3612.8(4)
_computing_cell_refinement 'CrysAlisPro 1.171.38.41 (Rigaku OD, 2015)'
_computing_data_collection 'CrysAlisPro 1.171.38.41 (Rigaku OD, 2015)'
_computing_data_reduction 'CrysAlisPro 1.171.38.41 (Rigaku OD, 2015)'
_computing_molecular_graphics 'ShelXle (H\"ubschle, 2011)'
_computing_publication_material 'CIFTAB-2014 (Sheldrick, 2014)'
_computing_structure_refinement 'SHELXL-2014 (Sheldrick, 2014)'
_computing_structure_solution 'SHELXS-2014 (Sheldrick, 2014)'
_diffrn_ambient_temperature 130(2)
_diffrn_detector 'CCD plate'
_diffrn_detector_area_resol_mean 10.6168
_diffrn_detector_type AtlasS2
_diffrn_measured_fraction_theta_full 0.976
_diffrn_measured_fraction_theta_max 0.832
_diffrn_measurement_device 'four-circle diffractometer'
_diffrn_measurement_device_type 'New Xcalibur, AtlasS2'
_diffrn_measurement_method '\w scans'
_diffrn_radiation_monochromator graphite
_diffrn_radiation_probe x-ray
_diffrn_radiation_source 'fine-focus sealed tube'
_diffrn_radiation_type MoK\a
_diffrn_radiation_wavelength 0.71073
_diffrn_reflns_av_R_equivalents 0.0297
_diffrn_reflns_av_unetI/netI 0.0435
_diffrn_reflns_Laue_measured_fraction_full 0.976
_diffrn_reflns_Laue_measured_fraction_max 0.832
_diffrn_reflns_limit_h_max 16
_diffrn_reflns_limit_h_min -17
_diffrn_reflns_limit_k_max 18
_diffrn_reflns_limit_k_min -26
_diffrn_reflns_limit_l_max 20
_diffrn_reflns_limit_l_min -13
_diffrn_reflns_number 20290
_diffrn_reflns_point_group_measured_fraction_full 0.976
_diffrn_reflns_point_group_measured_fraction_max 0.832
_diffrn_reflns_theta_full 25.500
_diffrn_reflns_theta_max 29.499
_diffrn_reflns_theta_min 3.422
_diffrn_source 'sealed X-ray tube'
_exptl_absorpt_coefficient_mu 2.021
_exptl_absorpt_correction_T_max 1.00000
_exptl_absorpt_correction_T_min 0.83788
_exptl_absorpt_correction_type multi-scan
_exptl_absorpt_process_details
;
CrysAlisPro 1.171.38.41 (Rigaku Oxford Diffraction, 2015)
Empirical absorption correction using spherical harmonics,
implemented in SCALE3 ABSPACK scaling algorithm.
;
_exptl_crystal_colour colorless
_exptl_crystal_density_diffrn 2.075
_exptl_crystal_description plate
_exptl_crystal_F_000 2224
_exptl_crystal_size_max 0.260
_exptl_crystal_size_mid 0.260
_exptl_crystal_size_min 0.040
_refine_diff_density_max 1.934
_refine_diff_density_min -1.538
_refine_diff_density_rms 0.145
_refine_ls_extinction_method none
_refine_ls_goodness_of_fit_ref 1.042
_refine_ls_hydrogen_treatment constr
_refine_ls_matrix_type full
_refine_ls_number_parameters 424
_refine_ls_number_reflns 8361
_refine_ls_number_restraints 0
_refine_ls_restrained_S_all 1.042
_refine_ls_R_factor_all 0.0493
_refine_ls_R_factor_gt 0.0356
_refine_ls_shift/su_max 0.002
_refine_ls_shift/su_mean 0.000
_refine_ls_structure_factor_coef Fsqd
_refine_ls_weighting_details 'w=1/[\s^2^(Fo^2^)+(0.0359P)^2^+6.7210P] where P=(Fo^2^+2Fc^2^)/3'
_refine_ls_weighting_scheme calc
_refine_ls_wR_factor_gt 0.0806
_refine_ls_wR_factor_ref 0.0864
_reflns_Friedel_coverage 0.000
_reflns_number_gt 6888
_reflns_number_total 8361
_reflns_threshold_expression >2\s(I)
_cod_data_source_file c9dt04043a2.cif
_cod_data_source_block 5
_cod_depositor_comments 'Adding full bibliography for 7703041--7703051.cif.'
_cod_original_sg_symbol_H-M 'P 21/c'
_cod_database_code 7703046
_shelx_shelxl_version_number 2017/1
_shelx_space_group_comment
;
The symmetry employed for this shelxl refinement is uniquely defined
by the following loop, which should always be used as a source of
symmetry information in preference to the above space-group names.
They are only intended as comments.
;
_shelx_estimated_absorpt_t_min 0.622
_shelx_estimated_absorpt_t_max 0.924

loop_
_space_group_symop_operation_xyz
'x, y, z'
'-x, y+1/2, -z+1/2'
'-x, -y, -z'
'x, -y-1/2, z-1/2'

loop_
_atom_site_label
_atom_site_type_symbol
_atom_site_fract_x
_atom_site_fract_y
_atom_site_fract_z
_atom_site_U_iso_or_equiv
_atom_site_adp_type
_atom_site_occupancy
_atom_site_site_symmetry_order
_atom_site_calc_flag
_atom_site_refinement_flags_posn
_atom_site_refinement_flags_adp
C1 C 0.2654(4) 0.3291(2) 0.1116(4) 0.0318(11) Uani 1 1 d . .
H1A H 0.330979 0.331613 0.171621 0.038 Uiso 1 1 calc R U
C2 C 0.2640(5) 0.2910(2) 0.0337(4) 0.0388(12) Uani 1 1 d . .
H2A H 0.327019 0.267104 0.040781 0.047 Uiso 1 1 calc R U
C3 C 0.1698(4) 0.2879(2) -0.0546(4) 0.0342(11) Uani 1 1 d . .
H3A H 0.165879 0.261732 -0.109278 0.041 Uiso 1 1 calc R U
C4 C 0.0825(4) 0.3240(2) -0.0603(3) 0.0260(10) Uani 1 1 d . .
C5 C 0.0896(4) 0.3609(2) 0.0215(3) 0.0255(10) Uani 1 1 d . .
H5A H 0.028119 0.385831 0.016264 0.031 Uiso 1 1 calc R U
C6 C -0.0553(4) 0.3918(3) 0.2220(4) 0.0407(13) Uani 1 1 d . .
H6A H -0.069396 0.344834 0.230119 0.049 Uiso 1 1 calc R U
C7 C -0.0440(5) 0.5105(3) 0.2778(5) 0.0494(15) Uani 1 1 d . .
H7A H -0.060530 0.535736 0.325469 0.074 Uiso 1 1 calc R U
H7B H 0.033125 0.515440 0.296023 0.074 Uiso 1 1 calc R U
H7C H -0.087380 0.529258 0.211114 0.074 Uiso 1 1 calc R U
C8 C -0.0924(5) 0.4158(3) 0.3596(5) 0.0516(15) Uani 1 1 d . .
H8A H -0.100730 0.456618 0.393859 0.077 Uiso 1 1 calc R U
H8B H -0.159381 0.388662 0.332793 0.077 Uiso 1 1 calc R U
H8C H -0.032287 0.387484 0.406477 0.077 Uiso 1 1 calc R U
C9 C 0.2634(3) 0.7415(2) 0.5366(3) 0.0173(8) Uani 1 1 d . .
H9A H 0.283439 0.691985 0.544528 0.021 Uiso 1 1 calc R U
H9B H 0.277814 0.760049 0.482698 0.021 Uiso 1 1 calc R U
C10 C 0.1423(3) 0.7473(2) 0.5047(3) 0.0221(9) Uani 1 1 d . .
H10A H 0.128114 0.736784 0.561755 0.027 Uiso 1 1 calc R U
H10B H 0.117863 0.795147 0.482740 0.027 Uiso 1 1 calc R U
C11 C 0.0794(4) 0.6973(2) 0.4203(3) 0.0263(10) Uani 1 1 d . .
H11A H 0.099047 0.705575 0.365927 0.032 Uiso 1 1 calc R U
H11B H 0.100985 0.649446 0.444335 0.032 Uiso 1 1 calc R U
C12 C -0.0425(4) 0.7040(3) 0.3796(4) 0.0348(12) Uani 1 1 d . .
H12A H -0.078541 0.670679 0.325743 0.052 Uiso 1 1 calc R U
H12B H -0.062887 0.694805 0.432655 0.052 Uiso 1 1 calc R U
H12C H -0.064826 0.750969 0.354197 0.052 Uiso 1 1 calc R U
C13 C 0.4500(3) 0.7786(2) 0.6404(3) 0.0183(8) Uani 1 1 d . .
H13A H 0.471882 0.730110 0.638546 0.022 Uiso 1 1 calc R U
H13B H 0.448065 0.802508 0.581746 0.022 Uiso 1 1 calc R U
O13 O 0.4084(2) 0.44963(13) 0.27180(19) 0.0161(6) Uani 1 1 d . .
C14 C 0.5352(3) 0.8127(2) 0.7332(3) 0.0206(9) Uani 1 1 d . .
H14A H 0.544282 0.785572 0.791996 0.025 Uiso 1 1 calc R U
H14B H 0.510313 0.859562 0.739460 0.025 Uiso 1 1 calc R U
O14 O 0.3501(2) 0.33586(13) 0.3724(2) 0.0189(6) Uani 1 1 d . .
C15 C 0.6442(4) 0.8181(2) 0.7313(3) 0.0228(9) Uani 1 1 d . .
H15A H 0.699707 0.833013 0.797539 0.027 Uiso 1 1 calc R U
H15B H 0.664981 0.771630 0.718321 0.027 Uiso 1 1 calc R U
C16 C 0.6445(5) 0.8677(3) 0.6543(4) 0.0450(14) Uani 1 1 d . .
H16A H 0.716683 0.868443 0.657367 0.067 Uiso 1 1 calc R U
H16B H 0.591139 0.852663 0.588152 0.067 Uiso 1 1 calc R U
H16C H 0.625910 0.914126 0.667473 0.067 Uiso 1 1 calc R U
C17 C 0.3345(3) 0.7425(2) 0.7208(3) 0.0175(8) Uani 1 1 d . .
H17A H 0.376329 0.770643 0.780801 0.021 Uiso 1 1 calc R U
H17B H 0.258633 0.740917 0.710353 0.021 Uiso 1 1 calc R U
C18 C 0.3794(4) 0.6696(2) 0.7405(3) 0.0229(9) Uani 1 1 d . .
H18A H 0.336940 0.640372 0.681825 0.028 Uiso 1 1 calc R U
H18B H 0.455407 0.670280 0.751236 0.028 Uiso 1 1 calc R U
C19 C 0.3750(4) 0.6390(2) 0.8306(3) 0.0242(9) Uani 1 1 d . .
H19A H 0.413973 0.669786 0.888262 0.029 Uiso 1 1 calc R U
H19B H 0.298503 0.636333 0.818258 0.029 Uiso 1 1 calc R U
C20 C 0.4246(5) 0.5677(3) 0.8553(4) 0.0427(14) Uani 1 1 d . .
H20A H 0.419889 0.549944 0.913910 0.064 Uiso 1 1 calc R U
H20B H 0.385282 0.536674 0.798965 0.064 Uiso 1 1 calc R U
H20C H 0.500747 0.570126 0.868966 0.064 Uiso 1 1 calc R U
C21 C 0.2978(3) 0.85246(19) 0.6324(3) 0.0177(8) Uani 1 1 d . .
H21A H 0.222409 0.850831 0.623221 0.021 Uiso 1 1 calc R U
H21B H 0.343206 0.873283 0.698166 0.021 Uiso 1 1 calc R U
C22 C 0.3013(4) 0.8990(2) 0.5530(3) 0.0219(9) Uani 1 1 d . .
H22A H 0.377739 0.907837 0.568334 0.026 Uiso 1 1 calc R U
H22B H 0.265800 0.875398 0.487914 0.026 Uiso 1 1 calc R U
C23 C 0.2449(4) 0.9672(2) 0.5469(3) 0.0238(9) Uani 1 1 d . .
H23A H 0.275598 0.988839 0.613411 0.029 Uiso 1 1 calc R U
H23B H 0.166797 0.958934 0.524791 0.029 Uiso 1 1 calc R U
C24 C 0.2589(4) 1.0158(2) 0.4745(4) 0.0295(10) Uani 1 1 d . .
H24A H 0.221917 1.059561 0.471473 0.044 Uiso 1 1 calc R U
H24B H 0.336167 1.024489 0.496923 0.044 Uiso 1 1 calc R U
H24C H 0.227531 0.994630 0.408437 0.044 Uiso 1 1 calc R U
N1 N 0.1795(3) 0.36218(18) 0.1061(3) 0.0231(8) Uani 1 1 d . .
N2 N -0.0698(3) 0.4375(2) 0.2791(3) 0.0339(9) Uani 1 1 d . .
N3 N 0.3364(3) 0.77884(16) 0.6322(2) 0.0156(7) Uani 1 1 d . .
O1 O 0.2258(2) 0.53443(14) 0.2765(2) 0.0184(6) Uani 1 1 d . .
O2 O 0.1677(2) 0.41725(14) 0.3849(2) 0.0201(6) Uani 1 1 d . .
O3 O 0.1715(2) 0.44288(15) 0.5625(2) 0.0236(7) Uani 1 1 d . .
O4 O 0.2359(2) 0.54621(13) 0.4643(2) 0.0165(6) Uani 1 1 d . .
O5 O 0.3449(2) 0.37284(13) 0.5486(2) 0.0163(6) Uani 1 1 d . .
O6 O 0.2711(2) 0.65914(13) 0.3651(2) 0.0189(6) Uani 1 1 d . .
O7 O 0.3973(2) 0.47404(12) 0.45718(19) 0.0121(5) Uani 1 1 d . .
O8 O 0.4416(2) 0.57722(12) 0.37264(19) 0.0136(5) Uani 1 1 d . .
O9 O 0.6119(2) 0.50414(13) 0.3691(2) 0.0159(6) Uani 1 1 d . .
O10 O 0.5538(2) 0.39867(12) 0.45966(19) 0.0141(5) Uani 1 1 d . .
O11 O 0.5015(2) 0.28411(13) 0.5469(2) 0.0197(6) Uani 1 1 d . .
O12 O -0.0245(3) 0.4049(2) 0.1577(3) 0.0486(10) Uani 1 1 d . .
Mo1 Mo 0.24732(3) 0.44984(2) 0.50146(3) 0.01537(8) Uani 1 1 d . .
Mo2 Mo 0.30448(3) 0.57427(2) 0.38725(2) 0.01267(8) Uani 1 1 d . .
Mo3 Mo 0.49632(3) 0.48318(2) 0.38272(2) 0.01163(8) Uani 1 1 d . .
Mo4 Mo 0.43933(3) 0.35914(2) 0.49111(2) 0.01321(8) Uani 1 1 d . .
Ag1 Ag 0.18892(3) 0.41413(2) 0.24100(3) 0.02915(9) Uani 1 1 d . .
Cl1 Cl -0.03810(11) 0.32692(8) -0.16944(9) 0.0414(3) Uani 1 1 d . .

loop_
_atom_site_aniso_label
_atom_site_aniso_U_11
_atom_site_aniso_U_22
_atom_site_aniso_U_33
_atom_site_aniso_U_23
_atom_site_aniso_U_13
_atom_site_aniso_U_12
C1 0.038(3) 0.025(2) 0.028(3) 0.002(2) 0.011(2) 0.003(2)
C2 0.044(3) 0.030(3) 0.044(3) 0.001(2) 0.022(3) 0.010(2)
C3 0.043(3) 0.036(3) 0.027(3) -0.011(2) 0.019(2) -0.006(2)
C4 0.029(3) 0.030(2) 0.019(2) -0.0022(19) 0.011(2) -0.011(2)
C5 0.030(3) 0.026(2) 0.021(2) 0.0010(19) 0.012(2) -0.0046(19)
C6 0.022(3) 0.053(3) 0.039(3) -0.011(3) 0.008(2) -0.002(2)
C7 0.041(4) 0.039(3) 0.054(4) -0.001(3) 0.009(3) 0.005(3)
C8 0.038(3) 0.071(4) 0.046(4) -0.014(3) 0.019(3) -0.012(3)
C9 0.022(2) 0.0197(19) 0.0083(18) -0.0029(16) 0.0048(17) -0.0004(16)
C10 0.023(2) 0.025(2) 0.022(2) -0.0082(18) 0.0132(19) 0.0001(18)
C11 0.023(2) 0.029(2) 0.026(2) -0.010(2) 0.010(2) 0.0014(19)
C12 0.022(3) 0.041(3) 0.038(3) -0.016(2) 0.009(2) -0.001(2)
C13 0.019(2) 0.024(2) 0.0162(19) -0.0021(17) 0.0111(18) 0.0000(17)
O13 0.0196(15) 0.0164(13) 0.0122(13) -0.0015(11) 0.0072(12) 0.0002(11)
C14 0.017(2) 0.028(2) 0.017(2) -0.0054(18) 0.0082(18) -0.0017(18)
O14 0.0212(16) 0.0176(13) 0.0185(14) -0.0004(12) 0.0095(13) -0.0005(12)
C15 0.020(2) 0.024(2) 0.026(2) -0.0067(19) 0.0118(19) -0.0014(18)
C16 0.038(3) 0.049(3) 0.052(4) 0.010(3) 0.023(3) -0.008(3)
C17 0.017(2) 0.0227(19) 0.0126(19) -0.0022(16) 0.0068(17) -0.0009(17)
C18 0.027(2) 0.024(2) 0.023(2) 0.0028(18) 0.015(2) 0.0019(18)
C19 0.032(3) 0.025(2) 0.019(2) -0.0011(18) 0.014(2) -0.0073(19)
C20 0.064(4) 0.038(3) 0.039(3) 0.016(2) 0.034(3) 0.011(3)
C21 0.024(2) 0.0160(18) 0.0154(19) -0.0041(16) 0.0107(18) 0.0017(16)
C22 0.025(2) 0.022(2) 0.022(2) -0.0020(18) 0.014(2) 0.0023(18)
C23 0.031(3) 0.022(2) 0.020(2) 0.0005(18) 0.013(2) 0.0034(19)
C24 0.038(3) 0.021(2) 0.029(3) 0.003(2) 0.015(2) 0.004(2)
N1 0.023(2) 0.0283(19) 0.0171(18) 0.0015(16) 0.0088(16) -0.0018(16)
N2 0.022(2) 0.038(2) 0.033(2) -0.0064(19) 0.0054(19) -0.0006(18)
N3 0.0185(18) 0.0175(15) 0.0125(16) -0.0044(14) 0.0085(14) -0.0026(14)
O1 0.0151(15) 0.0231(14) 0.0154(14) 0.0009(12) 0.0054(12) 0.0018(12)
O2 0.0143(15) 0.0231(14) 0.0191(15) -0.0005(12) 0.0042(12) 0.0011(12)
O3 0.0234(17) 0.0274(15) 0.0251(16) 0.0021(13) 0.0154(14) -0.0016(13)
O4 0.0169(15) 0.0178(13) 0.0194(14) 0.0012(12) 0.0123(12) 0.0040(11)
O5 0.0154(15) 0.0188(13) 0.0162(14) 0.0045(11) 0.0085(12) 0.0009(11)
O6 0.0214(16) 0.0186(13) 0.0184(14) 0.0023(12) 0.0105(13) 0.0039(12)
O7 0.0118(14) 0.0143(12) 0.0102(12) 0.0008(11) 0.0050(11) 0.0008(10)
O8 0.0162(15) 0.0142(12) 0.0127(13) 0.0026(11) 0.0087(12) 0.0024(11)
O9 0.0201(16) 0.0168(13) 0.0133(13) 0.0014(11) 0.0098(12) 0.0011(11)
O10 0.0189(15) 0.0129(12) 0.0130(13) -0.0007(11) 0.0095(12) 0.0023(11)
O11 0.0231(16) 0.0160(13) 0.0204(15) 0.0033(12) 0.0103(13) 0.0017(12)
O12 0.032(2) 0.076(3) 0.033(2) -0.007(2) 0.0105(18) 0.0051(19)
Mo1 0.01470(18) 0.01813(16) 0.01494(17) 0.00095(14) 0.00818(15) 0.00049(13)
Mo2 0.01323(18) 0.01428(15) 0.01108(16) 0.00123(13) 0.00604(14) 0.00250(13)
Mo3 0.01530(18) 0.01217(15) 0.00900(15) 0.00026(12) 0.00690(14) 0.00179(12)
Mo4 0.01627(18) 0.01124(15) 0.01335(16) -0.00010(13) 0.00780(14) -0.00003(13)
Ag1 0.0332(2) 0.03427(19) 0.01946(17) -0.00862(15) 0.01152(16) -0.00720(16)
Cl1 0.0359(7) 0.0652(9) 0.0213(6) -0.0030(6) 0.0114(5) -0.0097(6)

loop_
_atom_type_symbol
_atom_type_description
_atom_type_scat_dispersion_real
_atom_type_scat_dispersion_imag
_atom_type_scat_source
C C 0.0033 0.0016 'International Tables Vol C Tables 4.2.6.8 and 6.1.1.4'
H H 0.0000 0.0000 'International Tables Vol C Tables 4.2.6.8 and 6.1.1.4'
N N 0.0061 0.0033 'International Tables Vol C Tables 4.2.6.8 and 6.1.1.4'
O O 0.0106 0.0060 'International Tables Vol C Tables 4.2.6.8 and 6.1.1.4'
Mo Mo -1.6832 0.6857 'International Tables Vol C Tables 4.2.6.8 and 6.1.1.4'
Ag Ag -0.8971 1.1015 'International Tables Vol C Tables 4.2.6.8 and 6.1.1.4'
Cl Cl 0.1484 0.1585 'International Tables Vol C Tables 4.2.6.8 and 6.1.1.4'

loop_
_geom_angle_atom_site_label_1
_geom_angle_atom_site_label_2
_geom_angle_atom_site_label_3
_geom_angle
_geom_angle_site_symmetry_1
_geom_angle_site_symmetry_3
N1 C1 C2 122.7(5) . .
N1 C1 H1A 118.6 . .
C2 C1 H1A 118.6 . .
C3 C2 C1 119.2(5) . .
C3 C2 H2A 120.4 . .
C1 C2 H2A 120.4 . .
C4 C3 C2 117.4(4) . .
C4 C3 H3A 121.3 . .
C2 C3 H3A 121.3 . .
C3 C4 C5 120.2(4) . .
C3 C4 Cl1 121.3(4) . .
C5 C4 Cl1 118.5(4) . .
N1 C5 C4 121.7(4) . .
N1 C5 H5A 119.2 . .
C4 C5 H5A 119.2 . .
O12 C6 N2 125.6(6) . .
O12 C6 H6A 117.2 . .
N2 C6 H6A 117.2 . .
N2 C7 H7A 109.5 . .
N2 C7 H7B 109.5 . .
H7A C7 H7B 109.5 . .
N2 C7 H7C 109.5 . .
H7A C7 H7C 109.5 . .
H7B C7 H7C 109.5 . .
N2 C8 H8A 109.5 . .
N2 C8 H8B 109.5 . .
H8A C8 H8B 109.5 . .
N2 C8 H8C 109.5 . .
H8A C8 H8C 109.5 . .
H8B C8 H8C 109.5 . .
N3 C9 C10 115.3(3) . .
N3 C9 H9A 108.4 . .
C10 C9 H9A 108.4 . .
N3 C9 H9B 108.4 . .
C10 C9 H9B 108.4 . .
H9A C9 H9B 107.5 . .
C11 C10 C9 110.4(3) . .
C11 C10 H10A 109.6 . .
C9 C10 H10A 109.6 . .
C11 C10 H10B 109.6 . .
C9 C10 H10B 109.6 . .
H10A C10 H10B 108.1 . .
C12 C11 C10 113.2(4) . .
C12 C11 H11A 108.9 . .
C10 C11 H11A 108.9 . .
C12 C11 H11B 108.9 . .
C10 C11 H11B 108.9 . .
H11A C11 H11B 107.7 . .
C11 C12 H12A 109.5 . .
C11 C12 H12B 109.5 . .
H12A C12 H12B 109.5 . .
C11 C12 H12C 109.5 . .
H12A C12 H12C 109.5 . .
H12B C12 H12C 109.5 . .
C14 C13 N3 114.5(3) . .
C14 C13 H13A 108.6 . .
N3 C13 H13A 108.6 . .
C14 C13 H13B 108.6 . .
N3 C13 H13B 108.6 . .
H13A C13 H13B 107.6 . .
C13 C14 C15 111.9(3) . .
C13 C14 H14A 109.2 . .
C15 C14 H14A 109.2 . .
C13 C14 H14B 109.2 . .
C15 C14 H14B 109.2 . .
H14A C14 H14B 107.9 . .
C16 C15 C14 114.0(4) . .
C16 C15 H15A 108.7 . .
C14 C15 H15A 108.7 . .
C16 C15 H15B 108.7 . .
C14 C15 H15B 108.7 . .
H15A C15 H15B 107.6 . .
C15 C16 H16A 109.5 . .
C15 C16 H16B 109.5 . .
H16A C16 H16B 109.5 . .
C15 C16 H16C 109.5 . .
H16A C16 H16C 109.5 . .
H16B C16 H16C 109.5 . .
C18 C17 N3 115.7(3) . .
C18 C17 H17A 108.4 . .
N3 C17 H17A 108.4 . .
C18 C17 H17B 108.4 . .
N3 C17 H17B 108.4 . .
H17A C17 H17B 107.4 . .
C19 C18 C17 111.2(3) . .
C19 C18 H18A 109.4 . .
C17 C18 H18A 109.4 . .
C19 C18 H18B 109.4 . .
C17 C18 H18B 109.4 . .
H18A C18 H18B 108.0 . .
C20 C19 C18 112.4(4) . .
C20 C19 H19A 109.1 . .
C18 C19 H19A 109.1 . .
C20 C19 H19B 109.1 . .
C18 C19 H19B 109.1 . .
H19A C19 H19B 107.9 . .
C19 C20 H20A 109.5 . .
C19 C20 H20B 109.5 . .
H20A C20 H20B 109.5 . .
C19 C20 H20C 109.5 . .
H20A C20 H20C 109.5 . .
H20B C20 H20C 109.5 . .
C22 C21 N3 114.6(3) . .
C22 C21 H21A 108.6 . .
N3 C21 H21A 108.6 . .
C22 C21 H21B 108.6 . .
N3 C21 H21B 108.6 . .
H21A C21 H21B 107.6 . .
C23 C22 C21 111.3(3) . .
C23 C22 H22A 109.4 . .
C21 C22 H22A 109.4 . .
C23 C22 H22B 109.4 . .
C21 C22 H22B 109.4 . .
H22A C22 H22B 108.0 . .
C22 C23 C24 110.6(4) . .
C22 C23 H23A 109.5 . .
C24 C23 H23A 109.5 . .
C22 C23 H23B 109.5 . .
C24 C23 H23B 109.5 . .
H23A C23 H23B 108.1 . .
C23 C24 H24A 109.5 . .
C23 C24 H24B 109.5 . .
H24A C24 H24B 109.5 . .
C23 C24 H24C 109.5 . .
H24A C24 H24C 109.5 . .
H24B C24 H24C 109.5 . .
C5 N1 C1 118.7(4) . .
C5 N1 Ag1 122.3(3) . .
C1 N1 Ag1 119.0(3) . .
C6 N2 C8 120.9(5) . .
C6 N2 C7 122.1(5) . .
C8 N2 C7 116.0(5) . .
C9 N3 C13 107.0(3) . .
C9 N3 C21 111.3(3) . .
C13 N3 C21 110.7(3) . .
C9 N3 C17 110.3(3) . .
C13 N3 C17 110.9(3) . .
C21 N3 C17 106.6(3) . .
Mo2 O1 Ag1 129.37(14) . .
Mo1 O2 Ag1 132.40(15) . .
Mo2 O4 Mo1 117.31(13) . .
Mo4 O5 Mo1 117.14(13) . .
Mo3 O7 Mo4 92.28(9) . .
Mo3 O7 Mo2 92.67(9) . .
Mo4 O7 Mo2 161.86(13) . .
Mo3 O7 Mo3 105.21(10) . 3_666
Mo4 O7 Mo3 97.74(9) . 3_666
Mo2 O7 Mo3 97.77(9) . 3_666
Mo3 O7 Mo1 164.88(13) . .
Mo4 O7 Mo1 85.18(8) . .
Mo2 O7 Mo1 85.51(8) . .
Mo3 O7 Mo1 89.91(8) 3_666 .
Mo3 O8 Mo2 108.52(12) . .
Mo3 O8 Mo4 109.34(12) . 3_666
Mo2 O8 Mo4 104.08(10) . 3_666
Mo3 O9 Mo1 118.11(13) . 3_666
Mo3 O10 Mo4 107.99(12) . .
Mo3 O10 Mo2 109.70(11) . 3_666
Mo4 O10 Mo2 104.62(11) . 3_666
O3 Mo1 O2 105.21(14) . .
O3 Mo1 O5 104.07(13) . .
O2 Mo1 O5 96.42(12) . .
O3 Mo1 O4 104.25(12) . .
O2 Mo1 O4 97.25(12) . .
O5 Mo1 O4 143.93(11) . .
O3 Mo1 O9 93.73(12) . 3_666
O2 Mo1 O9 161.06(12) . 3_666
O5 Mo1 O9 78.24(11) . 3_666
O4 Mo1 O9 78.07(11) . 3_666
O3 Mo1 O7 163.74(12) . .
O2 Mo1 O7 91.05(11) . .
O5 Mo1 O7 73.38(10) . .
O4 Mo1 O7 73.15(9) . .
O9 Mo1 O7 70.01(9) 3_666 .
O6 Mo2 O1 104.31(13) . .
O6 Mo2 O4 103.36(12) . .
O1 Mo2 O4 101.48(12) . .
O6 Mo2 O8 97.91(12) . .
O1 Mo2 O8 96.86(12) . .
O4 Mo2 O8 147.33(11) . .
O6 Mo2 O7 161.98(12) . .
O1 Mo2 O7 92.58(11) . .
O4 Mo2 O7 78.88(10) . .
O8 Mo2 O7 73.47(9) . .
O6 Mo2 O10 90.56(12) . 3_666
O1 Mo2 O10 162.64(11) . 3_666
O4 Mo2 O10 83.33(11) . 3_666
O8 Mo2 O10 71.86(10) . 3_666
O7 Mo2 O10 71.81(9) . 3_666
O6 Mo2 Mo3 132.85(9) . .
O1 Mo2 Mo3 84.14(9) . .
O4 Mo2 Mo3 120.55(8) . .
O8 Mo2 Mo3 35.11(7) . .
O7 Mo2 Mo3 41.68(6) . .
O10 Mo2 Mo3 79.12(6) 3_666 .
O13 Mo3 O9 104.92(13) . .
O13 Mo3 O8 101.60(12) . .
O9 Mo3 O8 96.78(11) . .
O13 Mo3 O10 100.63(12) . .
O9 Mo3 O10 96.71(11) . .
O8 Mo3 O10 149.98(10) . .
O13 Mo3 O7 98.32(11) . .
O9 Mo3 O7 156.76(11) . .
O8 Mo3 O7 78.43(10) . .
O10 Mo3 O7 78.61(10) . .
O13 Mo3 O7 173.08(11) . 3_666
O9 Mo3 O7 81.97(11) . 3_666
O8 Mo3 O7 77.91(10) . 3_666
O10 Mo3 O7 77.60(10) . 3_666
O7 Mo3 O7 74.79(11) . 3_666
O13 Mo3 Mo4 89.19(9) . .
O9 Mo3 Mo4 133.22(9) . .
O8 Mo3 Mo4 124.22(7) . .
O10 Mo3 Mo4 36.51(8) . .
O7 Mo3 Mo4 45.79(6) . .
O7 Mo3 Mo4 85.48(6) 3_666 .
O13 Mo3 Mo2 90.07(9) . .
O9 Mo3 Mo2 133.15(8) . .
O8 Mo3 Mo2 36.37(8) . .
O10 Mo3 Mo2 124.26(7) . .
O7 Mo3 Mo2 45.65(7) . .
O7 Mo3 Mo2 85.54(6) 3_666 .
Mo4 Mo3 Mo2 90.094(12) . .
O11 Mo4 O14 104.86(13) . .
O11 Mo4 O5 101.06(12) . .
O14 Mo4 O5 101.41(13) . .
O11 Mo4 O10 99.58(12) . .
O14 Mo4 O10 97.11(12) . .
O5 Mo4 O10 147.57(11) . .
O11 Mo4 O7 162.88(12) . .
O14 Mo4 O7 91.80(11) . .
O5 Mo4 O7 78.99(10) . .
O10 Mo4 O7 74.02(9) . .
O11 Mo4 O8 90.97(12) . 3_666
O14 Mo4 O8 162.22(11) . 3_666
O5 Mo4 O8 83.02(10) . 3_666
O10 Mo4 O8 71.86(10) . 3_666
O7 Mo4 O8 71.99(9) . 3_666
O11 Mo4 Mo3 134.90(10) . .
O14 Mo4 Mo3 83.63(9) . .
O5 Mo4 Mo3 120.91(8) . .
O10 Mo4 Mo3 35.50(7) . .
O7 Mo4 Mo3 41.93(6) . .
O8 Mo4 Mo3 79.40(6) 3_666 .
N1 Ag1 O2 152.93(11) . .
N1 Ag1 O1 124.30(11) . .
O2 Ag1 O1 82.49(9) . .

loop_
_geom_bond_atom_site_label_1
_geom_bond_atom_site_label_2
_geom_bond_distance
_geom_bond_site_symmetry_2
C1 N1 1.321(6) .
C1 C2 1.383(7) .
C1 H1A 0.9500 .
C2 C3 1.381(7) .
C2 H2A 0.9500 .
C3 C4 1.365(7) .
C3 H3A 0.9500 .
C4 C5 1.393(6) .
C4 Cl1 1.736(5) .
C5 N1 1.319(6) .
C5 H5A 0.9500 .
C6 O12 1.253(6) .
C6 N2 1.313(6) .
C6 H6A 0.9500 .
C7 N2 1.459(7) .
C7 H7A 0.9800 .
C7 H7B 0.9800 .
C7 H7C 0.9800 .
C8 N2 1.450(7) .
C8 H8A 0.9800 .
C8 H8B 0.9800 .
C8 H8C 0.9800 .
C9 N3 1.519(5) .
C9 C10 1.525(6) .
C9 H9A 0.9900 .
C9 H9B 0.9900 .
C10 C11 1.521(6) .
C10 H10A 0.9900 .
C10 H10B 0.9900 .
C11 C12 1.518(6) .
C11 H11A 0.9900 .
C11 H11B 0.9900 .
C12 H12A 0.9800 .
C12 H12B 0.9800 .
C12 H12C 0.9800 .
C13 C14 1.515(6) .
C13 N3 1.522(5) .
C13 H13A 0.9900 .
C13 H13B 0.9900 .
O13 Mo3 1.692(3) .
C14 C15 1.527(6) .
C14 H14A 0.9900 .
C14 H14B 0.9900 .
O14 Mo4 1.714(3) .
C15 C16 1.511(6) .
C15 H15A 0.9900 .
C15 H15B 0.9900 .
C16 H16A 0.9800 .
C16 H16B 0.9800 .
C16 H16C 0.9800 .
C17 C18 1.514(6) .
C17 N3 1.523(5) .
C17 H17A 0.9900 .
C17 H17B 0.9900 .
C18 C19 1.513(6) .
C18 H18A 0.9900 .
C18 H18B 0.9900 .
C19 C20 1.511(6) .
C19 H19A 0.9900 .
C19 H19B 0.9900 .
C20 H20A 0.9800 .
C20 H20B 0.9800 .
C20 H20C 0.9800 .
C21 C22 1.520(5) .
C21 N3 1.522(5) .
C21 H21A 0.9900 .
C21 H21B 0.9900 .
C22 C23 1.515(5) .
C22 H22A 0.9900 .
C22 H22B 0.9900 .
C23 C24 1.520(6) .
C23 H23A 0.9900 .
C23 H23B 0.9900 .
C24 H24A 0.9800 .
C24 H24B 0.9800 .
C24 H24C 0.9800 .
N1 Ag1 2.225(4) .
O1 Mo2 1.712(3) .
O1 Ag1 2.392(3) .
O2 Mo1 1.720(3) .
O2 Ag1 2.325(3) .
O3 Mo1 1.689(3) .
O4 Mo2 1.888(3) .
O4 Mo1 1.933(3) .
O5 Mo4 1.890(3) .
O5 Mo1 1.918(3) .
O6 Mo2 1.698(3) .
O7 Mo3 2.141(2) .
O7 Mo4 2.296(2) .
O7 Mo2 2.302(2) .
O7 Mo3 2.341(3) 3_666
O7 Mo1 2.501(2) .
O8 Mo3 1.950(2) .
O8 Mo2 2.011(3) .
O8 Mo4 2.323(3) 3_666
O9 Mo3 1.753(3) .
O9 Mo1 2.227(3) 3_666
O10 Mo3 1.955(3) .
O10 Mo4 2.002(3) .
O10 Mo2 2.316(3) 3_666
O11 Mo4 1.703(3) .
Mo2 Mo3 3.2159(5) .
Mo3 Mo4 3.2011(4) .
